data_2242204
loop_
_publ_author_name
'Vigier, Jordan'
'Fran\,cois, Camille'
'Pourchet, Sylvie'
'Boni, Gilles'
'Plasseraud, Laurent'
'Placet, Vincent'
'Fontaine, St\'ephane'
'Cattey, H\'el\`ene'

_publ_section_title
;
 Crystal structure of the diglycidyl ether of eugenol
;
_journal_coeditor_code SU5360
_journal_issue 5
_journal_name_full 'Acta Crystallographica Section E'
_journal_page_first 694
_journal_page_last 697
_journal_paper_doi 10.1107/S2056989017005370
_journal_volume 73
_journal_year 2017
_chemical_formula_iupac 'C13 H16 O4'
_chemical_formula_moiety 'C13 H16 O4'
_chemical_formula_sum 'C13 H16 O4'
_chemical_formula_weight 236.26
_chemical_name_systematic
;
2-[3-Methoxy-4-(oxiran-2-ylmethoxy)benzyl]oxirane
;
_space_group_crystal_system monoclinic
_space_group_IT_number 9
_space_group_name_Hall 'C -2yc'
_space_group_name_H-M_alt 'C 1 c 1'
_symmetry_space_group_name_Hall 'C -2yc'
_symmetry_space_group_name_H-M 'C 1 c 1'
_atom_sites_solution_hydrogens geom
_atom_sites_solution_primary direct
_atom_sites_solution_secondary difmap
_cell_angle_alpha 90
_cell_angle_beta 109.897(2)
_cell_angle_gamma 90
_cell_formula_units_Z 4
_cell_length_a 9.8262(5)
_cell_length_b 13.4434(7)
_cell_length_c 9.4251(8)
_cell_measurement_reflns_used 9992
_cell_measurement_temperature 115
_cell_measurement_theta_max 32.98
_cell_measurement_theta_min 2.67
_cell_volume 1170.71(13)
_computing_cell_refinement
;
SAINT (Bruker, 2014)
;
_computing_data_collection
;
APEX2 (Bruker, 2014)
;
_computing_data_reduction
;
SAINT (Bruker, 2014)
;
_computing_molecular_graphics
;
<i>OLEX2</i> (Dolomanov <i>et al.</i>,  2009) and Mercury (Macrae <i>et
al.</i>,  2008)
;
_computing_publication_material
;
<i>OLEX2</i> (Dolomanov <i>et al.</i>,  2009)
;
_computing_structure_refinement
;
SHELXL2015 (Sheldrick, 2015b)
;
_computing_structure_solution
;
SHELXT2015 (Sheldrick, 2015a)
;
_diffrn_ambient_temperature 115
_diffrn_measured_fraction_theta_full 1.000
_diffrn_measured_fraction_theta_max 1.000
_diffrn_measurement_device '\k-geometry diffractometer'
_diffrn_measurement_device_type 'Bruker APEXII CCD'
_diffrn_measurement_method '\f and \w scans'
_diffrn_radiation_monochromator graphite
_diffrn_radiation_type MoK\a
_diffrn_radiation_wavelength 0.71073
_diffrn_reflns_av_R_equivalents 0.0208
_diffrn_reflns_limit_h_max 12
_diffrn_reflns_limit_h_min -12
_diffrn_reflns_limit_k_max 17
_diffrn_reflns_limit_k_min -17
_diffrn_reflns_limit_l_max 12
_diffrn_reflns_limit_l_min -12
_diffrn_reflns_number 18897
_diffrn_reflns_theta_full 26.000
_diffrn_reflns_theta_max 27.499
_diffrn_reflns_theta_min 2.675
_diffrn_standards_number 0
_exptl_absorpt_coefficient_mu 0.099
_exptl_absorpt_correction_T_max 0.7465
_exptl_absorpt_correction_T_min 0.7002
_exptl_absorpt_correction_type multi-scan
_exptl_absorpt_process_details
;
(SADABS; Bruker, 2014)
;
_exptl_crystal_colour colourless
_exptl_crystal_density_diffrn 1.340
_exptl_crystal_description prism
_exptl_crystal_F_000 504
_exptl_crystal_size_max 0.4
_exptl_crystal_size_mid 0.35
_exptl_crystal_size_min 0.3
_refine_diff_density_max 0.689
_refine_diff_density_min -0.281
_refine_ls_abs_structure_details
;
Flack <i>x</i> determined using 1234 quotients
[(<i>I</i>^+^)-(<i>I</i>^-^)]/[(<i>I</i>^+^)+(<i>I</i>^-^)]
(Parsons <i>et al.</i>,  2013)
;
_refine_ls_abs_structure_Flack 0.20(18)
_refine_ls_extinction_method none
_refine_ls_goodness_of_fit_ref 1.065
_refine_ls_hydrogen_treatment constr
_refine_ls_matrix_type full
_refine_ls_number_parameters 160
_refine_ls_number_reflns 2680
_refine_ls_number_restraints 2
_refine_ls_restrained_S_all 1.064
_refine_ls_R_factor_all 0.0456
_refine_ls_R_factor_gt 0.0439
_refine_ls_shift/su_max 0.000
_refine_ls_shift/su_mean 0.000
_refine_ls_structure_factor_coef Fsqd
_refine_ls_weighting_details 'w=1/[\s^2^(Fo^2^)+(0.0641P)^2^+1.3035P] where P=(Fo^2^+2Fc^2^)/3'
_refine_ls_weighting_scheme calc
_refine_ls_wR_factor_gt 0.1191
_refine_ls_wR_factor_ref 0.1208
_reflns_number_gt 2586
_reflns_number_total 2680
_reflns_threshold_expression 'I > 2\s(I)'
_cod_data_source_file su5360sup1.cif
_cod_data_source_block I
_cod_database_code 2242204
_shelx_space_group_comment
;
The symmetry employed for this shelxl refinement is uniquely defined
by the following loop, which should always be used as a source of
symmetry information in preference to the above space-group names.
They are only intended as comments.
;
_shelx_estimated_absorpt_t_min 0.962
_shelx_estimated_absorpt_t_max 0.971

loop_
_space_group_symop_operation_xyz
'x, y, z'
'x, -y, z+1/2'
'x+1/2, y+1/2, z'
'x+1/2, -y+1/2, z+1/2'

loop_
_atom_site_type_symbol
_atom_site_label
_atom_site_fract_x
_atom_site_fract_y
_atom_site_fract_z
_atom_site_U_iso_or_equiv
_atom_site_adp_type
_atom_site_calc_flag
_atom_site_occupancy
_atom_site_disorder_assembly
_atom_site_disorder_group
O O1 0.3186(2) 0.75130(14) 0.4046(2) 0.0215(4) Uani d 1 . .
O O2 0.3043(2) 0.59282(15) 0.5548(2) 0.0221(4) Uani d 1 . .
O O3 0.0296(3) 0.4884(2) 0.5717(4) 0.0511(9) Uani d 1 . .
O O4 0.8644(3) 0.79876(18) 0.4484(3) 0.0406(7) Uani d 1 . .
C C1 0.6472(3) 0.6219(2) 0.3926(3) 0.0204(6) Uani d 1 . .
C C2 0.6394(3) 0.5387(2) 0.4744(3) 0.0203(5) Uani d 1 . .
H H2 0.7121 0.4890 0.4925 0.024 Uiso calc 1 . .
C C3 0.5262(3) 0.5260(2) 0.5313(3) 0.0204(6) Uani d 1 . .
H H3 0.5220 0.4677 0.5867 0.025 Uiso calc 1 . .
C C4 0.4203(3) 0.5984(2) 0.5068(3) 0.0169(5) Uani d 1 . .
C C5 0.4272(3) 0.6842(2) 0.4242(3) 0.0171(5) Uani d 1 . .
C C6 0.5397(3) 0.6949(2) 0.3680(3) 0.0187(5) Uani d 1 . .
H H6 0.5441 0.7527 0.3119 0.022 Uiso calc 1 . .
C C7 0.2935(3) 0.5033(3) 0.6333(4) 0.0287(7) Uani d 1 . .
H H7A 0.3828 0.4935 0.7213 0.034 Uiso calc 1 . .
H H7B 0.2807 0.4452 0.5655 0.034 Uiso calc 1 . .
C C8 0.1678(4) 0.5132(3) 0.6838(5) 0.0382(8) Uani d 1 . .
H H8 0.1691 0.5701 0.7526 0.046 Uiso calc 1 . .
C C9 0.0890(4) 0.4237(4) 0.6998(5) 0.0522(12) Uani d 1 . .
H H9A 0.1274 0.3584 0.6826 0.063 Uiso calc 1 . .
H H9B 0.0428 0.4238 0.7782 0.063 Uiso calc 1 . .
C C10 0.3084(3) 0.8287(2) 0.2985(4) 0.0269(6) Uani d 1 . .
H H10A 0.3053 0.7997 0.2020 0.040 Uiso calc 1 . .
H H10B 0.3929 0.8724 0.3366 0.040 Uiso calc 1 . .
H H10C 0.2201 0.8674 0.2839 0.040 Uiso calc 1 . .
C C11 0.7701(3) 0.6367(3) 0.3324(4) 0.0278(7) Uani d 1 . .
H H11A 0.8071 0.5708 0.3159 0.033 Uiso calc 0.690(11) A 1
H H11B 0.7323 0.6706 0.2334 0.033 Uiso calc 0.690(11) A 1
H H11C 0.8536 0.5974 0.3965 0.033 Uiso calc 0.310(11) A 2
H H11D 0.7401 0.6074 0.2299 0.033 Uiso calc 0.310(11) A 2
C C13 0.9712(4) 0.7691(2) 0.3826(4) 0.0324(7) Uani d 1 . .
H H13A 0.9471 0.7781 0.2725 0.039 Uiso calc 0.690(11) A 1
H H13B 1.0745 0.7788 0.4434 0.039 Uiso calc 0.690(11) A 1
H H13C 1.0477 0.7222 0.4401 0.039 Uiso calc 0.310(11) A 2
H H13D 1.0014 0.8187 0.3216 0.039 Uiso calc 0.310(11) A 2
C C12A 0.8911(4) 0.6954(3) 0.4331(5) 0.0203(11) Uani d 0.690(11) A 1
H H12A 0.9476 0.6614 0.5295 0.024 Uiso calc 0.690(11) A 1
C C12B 0.8184(12) 0.7317(8) 0.3230(12) 0.032(3) Uiso d 0.310(11) A 2
H H12B 0.7600 0.7658 0.2274 0.038 Uiso calc 0.310(11) A 2

loop_
_atom_site_aniso_label
_atom_site_aniso_U_11
_atom_site_aniso_U_22
_atom_site_aniso_U_33
_atom_site_aniso_U_12
_atom_site_aniso_U_13
_atom_site_aniso_U_23
O1 0.0200(9) 0.0204(9) 0.0264(10) 0.0043(7) 0.0107(7) 0.0072(8)
O2 0.0216(10) 0.0238(10) 0.0222(9) -0.0004(8) 0.0089(8) 0.0056(8)
O3 0.0229(12) 0.0500(17) 0.070(2) -0.0009(11) 0.0028(12) 0.0306(16)
O4 0.0437(14) 0.0246(12) 0.0679(18) -0.0074(10) 0.0379(13) -0.0174(12)
C1 0.0174(12) 0.0230(13) 0.0210(13) -0.0033(11) 0.0067(10) -0.0078(11)
C2 0.0186(12) 0.0202(12) 0.0194(12) 0.0029(10) 0.0029(10) -0.0036(10)
C3 0.0226(13) 0.0187(12) 0.0168(12) -0.0001(10) 0.0026(10) 0.0014(9)
C4 0.0165(12) 0.0195(13) 0.0129(11) -0.0036(9) 0.0026(10) 0.0003(9)
C5 0.0160(11) 0.0170(12) 0.0167(11) 0.0005(9) 0.0035(9) -0.0010(9)
C6 0.0191(12) 0.0175(12) 0.0198(12) -0.0019(9) 0.0068(10) -0.0008(9)
C7 0.0218(14) 0.0326(16) 0.0299(15) 0.0008(12) 0.0067(11) 0.0146(13)
C8 0.0330(17) 0.042(2) 0.0429(19) 0.0016(15) 0.0170(15) 0.0098(16)
C9 0.0247(16) 0.056(2) 0.075(3) 0.0001(16) 0.0159(18) 0.040(2)
C10 0.0292(15) 0.0234(14) 0.0304(15) 0.0051(12) 0.0133(12) 0.0108(12)
C11 0.0215(13) 0.0314(16) 0.0346(16) -0.0047(12) 0.0146(12) -0.0140(12)
C13 0.0323(16) 0.0259(14) 0.049(2) -0.0044(13) 0.0267(15) -0.0069(14)
C12A 0.021(2) 0.020(2) 0.023(2) 0.0008(15) 0.0118(16) -0.0013(15)

loop_
_atom_type_symbol
_atom_type_description
_atom_type_scat_dispersion_real
_atom_type_scat_dispersion_imag
_atom_type_scat_source
C C 0.0033 0.0016 'International Tables Vol C Tables 4.2.6.8 and 6.1.1.4'
H H 0.0000 0.0000 'International Tables Vol C Tables 4.2.6.8 and 6.1.1.4'
O O 0.0106 0.0060 'International Tables Vol C Tables 4.2.6.8 and 6.1.1.4'

loop_
_geom_angle_atom_site_label_1
_geom_angle_atom_site_label_2
_geom_angle_atom_site_label_3
_geom_angle
C5 O1 C10 116.4(2)
C4 O2 C7 115.7(2)
C9 O3 C8 61.1(2)
C12A O4 C13 60.3(2)
C12B O4 C13 62.8(5)
C2 C1 C6 118.7(3)
C2 C1 C11 121.4(3)
C6 C1 C11 119.9(3)
C1 C2 H2 119.4
C1 C2 C3 121.1(3)
C3 C2 H2 119.4
C2 C3 H3 120.0
C4 C3 C2 120.0(2)
C4 C3 H3 120.0
O2 C4 C3 124.8(2)
O2 C4 C5 115.6(2)
C3 C4 C5 119.6(2)
O1 C5 C4 115.8(2)
O1 C5 C6 124.7(2)
C6 C5 C4 119.5(2)
C1 C6 H6 119.4
C5 C6 C1 121.2(2)
C5 C6 H6 119.4
O2 C7 H7A 110.1
O2 C7 H7B 110.1
O2 C7 C8 108.0(3)
H7A C7 H7B 108.4
C8 C7 H7A 110.1
C8 C7 H7B 110.1
O3 C8 C7 115.2(3)
O3 C8 H8 116.8
O3 C8 C9 59.3(2)
C7 C8 H8 116.8
C9 C8 C7 119.3(4)
C9 C8 H8 116.8
O3 C9 C8 59.7(2)
O3 C9 H9A 117.8
O3 C9 H9B 117.8
C8 C9 H9A 117.8
C8 C9 H9B 117.8
H9A C9 H9B 114.9
O1 C10 H10A 109.5
O1 C10 H10B 109.5
O1 C10 H10C 109.5
H10A C10 H10B 109.5
H10A C10 H10C 109.5
H10B C10 H10C 109.5
C1 C11 H11A 108.8
C1 C11 H11B 108.8
C1 C11 H11C 107.6
C1 C11 H11D 107.6
H11A C11 H11B 107.7
H11C C11 H11D 107.0
C12A C11 C1 113.6(3)
C12A C11 H11A 108.8
C12A C11 H11B 108.8
C12B C11 C1 118.9(5)
C12B C11 H11C 107.6
C12B C11 H11D 107.6
O4 C13 H13A 117.8
O4 C13 H13B 117.8
O4 C13 H13C 118.0
O4 C13 H13D 118.0
O4 C13 C12B 58.2(5)
H13A C13 H13B 115.0
H13C C13 H13D 115.1
C12A C13 O4 59.4(2)
C12A C13 H13A 117.8
C12A C13 H13B 117.8
C12B C13 H13C 118.0
C12B C13 H13D 118.0
O4 C12A C11 116.8(3)
O4 C12A C13 60.4(2)
O4 C12A H12A 114.7
C11 C12A H12A 114.7
C13 C12A C11 124.5(4)
C13 C12A H12A 114.7
O4 C12B C13 59.0(5)
O4 C12B H12B 112.2
C11 C12B O4 123.4(8)
C11 C12B C13 127.6(8)
C11 C12B H12B 112.2
C13 C12B H12B 112.2

loop_
_geom_bond_atom_site_label_1
_geom_bond_atom_site_label_2
_geom_bond_distance
O1 C5 1.361(3)
O1 C10 1.423(3)
O2 C4 1.364(3)
O2 C7 1.435(3)
O3 C8 1.447(5)
O3 C9 1.441(4)
O4 C13 1.444(4)
O4 C12A 1.430(4)
O4 C12B 1.432(11)
C1 C2 1.374(4)
C1 C6 1.402(4)
C1 C11 1.513(4)
C2 H2 0.9500
C2 C3 1.400(4)
C3 H3 0.9500
C3 C4 1.386(4)
C4 C5 1.406(4)
C5 C6 1.386(4)
C6 H6 0.9500
C7 H7A 0.9900
C7 H7B 0.9900
C7 C8 1.473(5)
C8 H8 1.0000
C8 C9 1.467(5)
C9 H9A 0.9900
C9 H9B 0.9900
C10 H10A 0.9800
C10 H10B 0.9800
C10 H10C 0.9800
C11 H11A 0.9900
C11 H11B 0.9900
C11 H11C 0.9900
C11 H11D 0.9900
C11 C12A 1.473(5)
C11 C12B 1.375(12)
C13 H13A 0.9900
C13 H13B 0.9900
C13 H13C 0.9900
C13 H13D 0.9900
C13 C12A 1.443(5)
C13 C12B 1.499(12)
C12A H12A 1.0000
C12B H12B 1.0000

loop_
_geom_hbond_atom_site_label_D
_geom_hbond_atom_site_label_H
_geom_hbond_atom_site_label_A
_geom_hbond_site_symmetry_A
_geom_hbond_distance_DH
_geom_hbond_distance_HA
_geom_hbond_distance_DA
_geom_hbond_angle_DHA
C7 H7B O4 3_445 0.99 2.53 3.452(4) 155
C11 H11C O3 1_655 0.99 2.43 3.413(4) 170
C13 H13B O1 1_655 0.99 2.57 3.358(4) 136
C12A H12A O3 1_655 1.00 2.45 3.177(5) 129
C7 H7A Cg 2_565 0.99 2.57 3.465(4) 150

loop_
_geom_torsion_atom_site_label_1
_geom_torsion_atom_site_label_2
_geom_torsion_atom_site_label_3
_geom_torsion_atom_site_label_4
_geom_torsion
O1 C5 C6 C1 -179.6(3)
O2 C4 C5 O1 0.9(3)
O2 C4 C5 C6 -178.5(2)
O2 C7 C8 O3 83.5(4)
O2 C7 C8 C9 150.9(4)
O4 C13 C12A C11 103.8(4)
O4 C13 C12B C11 -110.4(10)
C1 C2 C3 C4 -0.7(4)
C1 C11 C12A O4 -69.5(4)
C1 C11 C12A C13 -140.5(3)
C1 C11 C12B O4 54.5(11)
C1 C11 C12B C13 128.8(8)
C2 C1 C6 C5 -0.1(4)
C2 C1 C11 C12A -93.8(4)
C2 C1 C11 C12B -146.8(6)
C2 C3 C4 O2 178.8(2)
C2 C3 C4 C5 0.3(4)
C3 C4 C5 O1 179.6(2)
C3 C4 C5 C6 0.2(4)
C4 O2 C7 C8 176.7(3)
C4 C5 C6 C1 -0.2(4)
C6 C1 C2 C3 0.6(4)
C6 C1 C11 C12A 84.8(4)
C6 C1 C11 C12B 31.8(7)
C7 O2 C4 C3 -1.3(4)
C7 O2 C4 C5 177.3(2)
C7 C8 C9 O3 -103.5(4)
C9 O3 C8 C7 110.4(4)
C10 O1 C5 C4 -168.6(2)
C10 O1 C5 C6 10.8(4)
C11 C1 C2 C3 179.3(2)
C11 C1 C6 C5 -178.8(2)
C13 O4 C12A C11 -116.3(4)
C13 O4 C12B C11 117.2(10)

_cod_database_fobs_code 2242204
